data_1522854
loop_
_publ_author_name
'Schubert, K.'
'Meissner, H.G.'
'Raman, A.'
'Rossteutscher, W.'

_publ_section_title
;
 Einige Strukturdaten metallischer Phasen (IX)
;
_journal_name_full Naturwissenschaften
_journal_page_first 287
_journal_page_last 287
_journal_volume 51
_journal_year 1964
_chemical_formula_sum 'Ir1.1 Ti0.9'
_space_group_IT_number 123
_symmetry_space_group_name_Hall '-P 4 2'
_symmetry_space_group_name_H-M 'P 4/m m m'
_cell_angle_alpha 90
_cell_angle_beta 90
_cell_angle_gamma 90
_cell_formula_units_Z 1
_cell_length_a 2.89
_cell_length_b 2.89
_cell_length_c 3.52
_cell_volume 29.399
_citation_journal_id_ASTM NATWAY
_cod_data_source_file Schubert_NATWAY_1964_825.cif
_cod_data_source_block Ir1.1Ti0.9
_cod_original_cell_volume 29.39939
_cod_database_code 1522854

loop_
_symmetry_equiv_pos_as_xyz
x,y,z
-y,x,z
-x,-y,z
y,-x,z
x,-y,-z
y,x,-z
-x,y,-z
-y,-x,-z
-x,-y,-z
y,-x,-z
x,y,-z
-y,x,-z
-x,y,z
-y,-x,z
x,-y,z
y,x,z

loop_
_atom_site_label
_atom_site_type_symbol
_atom_site_fract_x
_atom_site_fract_y
_atom_site_fract_z
_atom_site_occupancy
_atom_site_U_iso_or_equiv
Ti1 Ti 0.5 0.5 0.5 0.9 0.0
Ir1 Ir 0 0 0 1 0.0
Ir2 Ir 0.5 0.5 0.5 0.1 0.0
